data_4023813
loop_
_publ_author_name
'Abu T. Khan'
'Tasneem Parvin'
'Lokman H. Choudhury'

_publ_section_title
;
 Effects of Substituents in the \b-Position of 1,3-Dicarbonyl Compounds
 in Bromodimethylsulfonium Bromide-Catalyzed Multicomponent
 Reactions: A Facile Access to Functionalized Piperidines
;
_journal_name_full 'Journal of Organic Chemistry'
_journal_page_first 8398
_journal_page_last 8402
_journal_paper_doi 10.1021/jo8014962
_journal_volume 73
_journal_year 2008
_chemical_formula_sum 'C31 H26 Cl2 N2 O2'
_chemical_formula_weight 529.44
_chemical_name_systematic
;
 ?
;
_space_group_IT_number 2
_symmetry_cell_setting triclinic
_symmetry_space_group_name_Hall '-P 1'
_symmetry_space_group_name_H-M 'P -1'
_atom_sites_solution_hydrogens geom
_atom_sites_solution_primary direct
_atom_sites_solution_secondary difmap
_audit_creation_method SHELXL-97
_cell_angle_alpha 103.1880(10)
_cell_angle_beta 105.7350(10)
_cell_angle_gamma 98.5930(10)
_cell_formula_units_Z 2
_cell_length_a 10.1383(3)
_cell_length_b 10.6645(3)
_cell_length_c 13.7231(4)
_cell_measurement_reflns_used 5258
_cell_measurement_temperature 296(2)
_cell_measurement_theta_max 27.36
_cell_measurement_theta_min 2.59
_cell_volume 1354.67(7)
_computing_cell_refinement 'Bruker SMART'
_computing_data_collection 'Bruker SMART'
_computing_data_reduction 'Bruker SAINT'
_computing_molecular_graphics 'Bruker SHELXTL'
_computing_publication_material 'Bruker SHELXTL'
_computing_structure_refinement 'SHELXL-97 (Sheldrick, 1997)'
_computing_structure_solution 'SHELXS-97 (Sheldrick, 1990)'
_diffrn_ambient_temperature 296(2)
_diffrn_measured_fraction_theta_full 0.980
_diffrn_measured_fraction_theta_max 0.980
_diffrn_measurement_device_type 'CCD area detector'
_diffrn_measurement_method 'phi and omega scans'
_diffrn_radiation_monochromator graphite
_diffrn_radiation_source 'fine-focus sealed tube'
_diffrn_radiation_type MoK\a
_diffrn_radiation_wavelength 0.71073
_diffrn_reflns_av_R_equivalents 0.0170
_diffrn_reflns_av_sigmaI/netI 0.0212
_diffrn_reflns_limit_h_max 13
_diffrn_reflns_limit_h_min -13
_diffrn_reflns_limit_k_max 14
_diffrn_reflns_limit_k_min -14
_diffrn_reflns_limit_l_max 18
_diffrn_reflns_limit_l_min -18
_diffrn_reflns_number 16678
_diffrn_reflns_theta_full 28.37
_diffrn_reflns_theta_max 28.37
_diffrn_reflns_theta_min 1.61
_exptl_absorpt_coefficient_mu 0.271
_exptl_absorpt_correction_type none
_exptl_crystal_colour colorless
_exptl_crystal_density_diffrn 1.298
_exptl_crystal_density_method 'not measured'
_exptl_crystal_description blocks
_exptl_crystal_F_000 552
_exptl_crystal_size_max 0.48
_exptl_crystal_size_mid 0.24
_exptl_crystal_size_min 0.18
_refine_diff_density_max 0.356
_refine_diff_density_min -0.409
_refine_diff_density_rms 0.035
_refine_ls_extinction_method none
_refine_ls_goodness_of_fit_ref 1.066
_refine_ls_hydrogen_treatment mixed
_refine_ls_matrix_type full
_refine_ls_number_parameters 339
_refine_ls_number_reflns 6665
_refine_ls_number_restraints 0
_refine_ls_restrained_S_all 1.066
_refine_ls_R_factor_all 0.0650
_refine_ls_R_factor_gt 0.0459
_refine_ls_shift/su_max 0.003
_refine_ls_shift/su_mean 0.000
_refine_ls_structure_factor_coef Fsqd
_refine_ls_weighting_details 'calc w=1/[\s^2^(Fo^2^)+(0.0638P)^2^+0.2663P] where P=(Fo^2^+2Fc^2^)/3'
_refine_ls_weighting_scheme calc
_refine_ls_wR_factor_gt 0.1272
_refine_ls_wR_factor_ref 0.1395
_reflns_number_gt 4835
_reflns_number_total 6665
_reflns_threshold_expression >2sigma(I)
_cod_data_source_file jo8014962_si_001.cif
_cod_data_source_block tppip4cl_0m
_cod_depositor_comments
;
The following automatic conversions were performed:
'_symmetry_cell_setting' value 'Triclinic' changed to 'triclinic'
according to '/home/saulius/struct/CIF-dictionaries/cif_core.dic'
dictionary named 'cif_core.dic' version 2.4.1 from 2010-06-29.

Automatic conversion script
Id: cif_fix_enum 1527 2010-12-29 10:47:43Z saulius 
;
_cod_database_code 4023813

loop_
_symmetry_equiv_pos_as_xyz
'x, y, z'
'-x, -y, -z'

loop_
_atom_site_label
_atom_site_type_symbol
_atom_site_fract_x
_atom_site_fract_y
_atom_site_fract_z
_atom_site_U_iso_or_equiv
_atom_site_adp_type
_atom_site_occupancy
_atom_site_symmetry_multiplicity
_atom_site_calc_flag
_atom_site_refinement_flags
_atom_site_disorder_assembly
_atom_site_disorder_group
Cl1 Cl 0.14605(7) 0.99763(7) 0.45655(5) 0.0920(2) Uani 1 1 d . . .
Cl2 Cl 0.41216(8) -0.16963(5) 0.09168(6) 0.0904(2) Uani 1 1 d . . .
C7 C 0.57892(15) 0.53204(14) 0.33542(11) 0.0401(3) Uani 1 1 d . . .
C13 C 0.29068(15) 0.65394(15) 0.28969(12) 0.0405(3) Uani 1 1 d . . .
C25 C 0.39504(16) 0.23752(15) 0.26946(12) 0.0428(3) Uani 1 1 d . . .
C12 C 0.64079(17) 0.64921(16) 0.31929(13) 0.0475(4) Uani 1 1 d . . .
H12 H 0.5839 0.6961 0.2838 0.057 Uiso 1 1 calc R . .
C16 C 0.19955(19) 0.86328(18) 0.39287(16) 0.0564(4) Uani 1 1 d . . .
C8 C 0.66952(17) 0.46678(16) 0.39153(13) 0.0478(4) Uani 1 1 d . . .
H8 H 0.6321 0.3896 0.4046 0.057 Uiso 1 1 calc R . .
C14 C 0.35795(19) 0.71878(18) 0.39598(13) 0.0513(4) Uani 1 1 d . . .
H14 H 0.4344 0.6915 0.4330 0.062 Uiso 1 1 calc R . .
C18 C 0.17657(17) 0.69737(16) 0.23704(14) 0.0495(4) Uani 1 1 d . . .
H18 H 0.1299 0.6555 0.1658 0.059 Uiso 1 1 calc R . .
C19 C -0.05376(17) 0.16783(17) 0.17208(14) 0.0506(4) Uani 1 1 d . . .
C26 C 0.4155(2) 0.21610(18) 0.17164(14) 0.0547(4) Uani 1 1 d . . .
H26 H 0.4260 0.2863 0.1427 0.066 Uiso 1 1 calc R . .
C29 C 0.3961(2) 0.00830(17) 0.25985(16) 0.0603(5) Uani 1 1 d . . .
H29 H 0.3933 -0.0606 0.2908 0.072 Uiso 1 1 calc R . .
C15 C 0.3131(2) 0.8236(2) 0.44790(14) 0.0589(4) Uani 1 1 d . . .
H15 H 0.3592 0.8664 0.5190 0.071 Uiso 1 1 calc R . .
C30 C 0.38702(19) 0.13195(17) 0.31283(14) 0.0520(4) Uani 1 1 d . . .
H30 H 0.3752 0.1448 0.3790 0.062 Uiso 1 1 calc R . .
C11 C 0.78529(19) 0.69587(18) 0.35559(15) 0.0562(4) Uani 1 1 d . . .
H11 H 0.8241 0.7731 0.3432 0.067 Uiso 1 1 calc R . .
C17 C 0.13097(19) 0.80120(18) 0.28804(16) 0.0581(4) Uani 1 1 d . . .
H17 H 0.0544 0.8288 0.2516 0.070 Uiso 1 1 calc R . .
C28 C 0.4094(2) -0.01123(17) 0.16111(16) 0.0583(4) Uani 1 1 d . . .
C9 C 0.81352(18) 0.51561(19) 0.42755(15) 0.0575(4) Uani 1 1 d . . .
H9 H 0.8714 0.4706 0.4644 0.069 Uiso 1 1 calc R . .
C10 C 0.87284(19) 0.6298(2) 0.40981(16) 0.0625(5) Uani 1 1 d . . .
H10 H 0.9699 0.6618 0.4339 0.075 Uiso 1 1 calc R . .
C27 C 0.4207(2) 0.09205(19) 0.11653(15) 0.0615(5) Uani 1 1 d . . .
H27 H 0.4316 0.0782 0.0500 0.074 Uiso 1 1 calc R . .
C20 C -0.0916(2) 0.03293(19) 0.12827(17) 0.0666(5) Uani 1 1 d . . .
H20 H -0.0582 -0.0061 0.0748 0.080 Uiso 1 1 calc R . .
C21 C -0.1797(2) -0.0447(2) 0.1639(2) 0.0770(6) Uani 1 1 d . . .
H21 H -0.2065 -0.1357 0.1332 0.092 Uiso 1 1 calc R . .
C24 C -0.1048(2) 0.2245(2) 0.25108(18) 0.0695(5) Uani 1 1 d . . .
H24 H -0.0817 0.3157 0.2800 0.083 Uiso 1 1 calc R . .
C22 C -0.2272(2) 0.0111(2) 0.2435(2) 0.0756(6) Uani 1 1 d . . .
H22 H -0.2845 -0.0418 0.2681 0.091 Uiso 1 1 calc R . .
C23 C -0.1902(2) 0.1453(3) 0.2871(2) 0.0832(7) Uani 1 1 d . . .
H23 H -0.2228 0.1835 0.3413 0.100 Uiso 1 1 calc R . .
N1 N 0.43404(13) 0.48278(12) 0.29952(10) 0.0433(3) Uani 1 1 d . . .
C1 C 0.33886(16) 0.53973(15) 0.22906(11) 0.0398(3) Uani 1 1 d . . .
H1 H 0.3918 0.5759 0.1878 0.048 Uiso 1 1 calc R . .
C5 C 0.37289(16) 0.36883(15) 0.32740(12) 0.0426(3) Uani 1 1 d . . .
H5 H 0.4169 0.3830 0.4032 0.051 Uiso 1 1 calc R . .
C2 C 0.21529(16) 0.43212(15) 0.15152(12) 0.0425(3) Uani 1 1 d . . .
C3 C 0.14644(16) 0.34727(16) 0.19188(12) 0.0442(3) Uani 1 1 d . . .
C4 C 0.21374(16) 0.36025(17) 0.30692(13) 0.0475(4) Uani 1 1 d . . .
H4A H 0.1721 0.2843 0.3249 0.057 Uiso 1 1 calc R . .
H4B H 0.1989 0.4392 0.3501 0.057 Uiso 1 1 calc R . .
N2 N 0.03367(16) 0.24736(15) 0.13371(13) 0.0546(4) Uani 1 1 d . . .
O2 O 0.07655(15) 0.33377(13) -0.02717(10) 0.0671(4) Uani 1 1 d . . .
O1 O 0.25385(15) 0.50931(13) 0.01365(9) 0.0640(4) Uani 1 1 d . . .
C6 C 0.17391(18) 0.41865(16) 0.03987(13) 0.0486(4) Uani 1 1 d . . .
C31 C 0.2168(3) 0.5032(3) -0.09693(16) 0.0949(9) Uani 1 1 d . . .
H31A H 0.2227 0.4187 -0.1366 0.142 Uiso 1 1 calc R . .
H31B H 0.2805 0.5719 -0.1066 0.142 Uiso 1 1 calc R . .
H31C H 0.1224 0.5147 -0.1211 0.142 Uiso 1 1 calc R . .
H2N H 0.008(2) 0.237(2) 0.0697(17) 0.062(6) Uiso 1 1 d . . .

loop_
_atom_site_aniso_label
_atom_site_aniso_U_11
_atom_site_aniso_U_22
_atom_site_aniso_U_33
_atom_site_aniso_U_23
_atom_site_aniso_U_13
_atom_site_aniso_U_12
Cl1 0.1017(5) 0.0883(4) 0.1010(5) 0.0098(3) 0.0562(4) 0.0473(4)
Cl2 0.1175(5) 0.0466(3) 0.1037(5) 0.0024(3) 0.0499(4) 0.0103(3)
C7 0.0395(8) 0.0398(8) 0.0365(7) 0.0062(6) 0.0093(6) 0.0083(6)
C13 0.0396(8) 0.0394(8) 0.0405(8) 0.0117(6) 0.0104(6) 0.0062(6)
C25 0.0394(8) 0.0415(8) 0.0438(8) 0.0136(6) 0.0085(6) 0.0045(6)
C12 0.0469(9) 0.0420(8) 0.0489(9) 0.0120(7) 0.0097(7) 0.0082(7)
C16 0.0559(10) 0.0543(10) 0.0681(12) 0.0135(9) 0.0341(9) 0.0182(8)
C8 0.0454(9) 0.0469(9) 0.0481(9) 0.0149(7) 0.0096(7) 0.0085(7)
C14 0.0552(10) 0.0581(10) 0.0384(8) 0.0108(7) 0.0100(7) 0.0189(8)
C18 0.0413(8) 0.0481(9) 0.0495(9) 0.0091(7) 0.0043(7) 0.0079(7)
C19 0.0396(8) 0.0501(9) 0.0559(10) 0.0145(8) 0.0084(7) 0.0048(7)
C26 0.0695(11) 0.0523(10) 0.0537(10) 0.0246(8) 0.0266(9) 0.0199(8)
C29 0.0707(12) 0.0421(9) 0.0697(12) 0.0209(8) 0.0258(10) 0.0032(8)
C15 0.0681(12) 0.0658(11) 0.0423(9) 0.0078(8) 0.0207(8) 0.0190(9)
C30 0.0592(10) 0.0466(9) 0.0508(9) 0.0180(7) 0.0189(8) 0.0046(7)
C11 0.0507(10) 0.0505(9) 0.0609(11) 0.0142(8) 0.0146(8) 0.0004(7)
C17 0.0430(9) 0.0584(11) 0.0704(12) 0.0158(9) 0.0132(8) 0.0169(8)
C28 0.0586(10) 0.0419(9) 0.0683(12) 0.0074(8) 0.0205(9) 0.0052(8)
C9 0.0440(9) 0.0647(11) 0.0593(11) 0.0192(9) 0.0061(8) 0.0152(8)
C10 0.0405(9) 0.0674(12) 0.0686(12) 0.0161(10) 0.0071(8) 0.0034(8)
C27 0.0768(13) 0.0611(11) 0.0546(11) 0.0171(9) 0.0294(10) 0.0225(10)
C20 0.0677(12) 0.0534(11) 0.0712(13) 0.0090(9) 0.0211(10) 0.0064(9)
C21 0.0712(13) 0.0507(11) 0.0993(17) 0.0241(11) 0.0157(13) 0.0012(10)
C24 0.0678(12) 0.0552(11) 0.0896(15) 0.0148(10) 0.0383(11) 0.0100(9)
C22 0.0537(11) 0.0792(15) 0.1026(17) 0.0456(13) 0.0256(11) 0.0079(10)
C23 0.0728(14) 0.0855(16) 0.1066(19) 0.0312(14) 0.0501(14) 0.0166(12)
N1 0.0397(7) 0.0408(7) 0.0472(7) 0.0161(6) 0.0081(6) 0.0072(5)
C1 0.0403(8) 0.0410(8) 0.0357(7) 0.0120(6) 0.0077(6) 0.0077(6)
C5 0.0435(8) 0.0449(8) 0.0376(8) 0.0146(6) 0.0091(6) 0.0070(6)
C2 0.0427(8) 0.0419(8) 0.0384(8) 0.0084(6) 0.0085(6) 0.0087(6)
C3 0.0391(8) 0.0452(8) 0.0433(8) 0.0079(7) 0.0098(6) 0.0081(6)
C4 0.0446(9) 0.0521(9) 0.0445(9) 0.0133(7) 0.0149(7) 0.0062(7)
N2 0.0500(8) 0.0556(9) 0.0469(9) 0.0100(7) 0.0091(7) -0.0029(6)
O2 0.0742(9) 0.0628(8) 0.0418(7) 0.0077(6) -0.0003(6) -0.0055(7)
O1 0.0807(9) 0.0607(8) 0.0388(6) 0.0116(5) 0.0131(6) -0.0049(6)
C6 0.0535(9) 0.0445(9) 0.0410(8) 0.0080(7) 0.0087(7) 0.0088(7)
C31 0.128(2) 0.0967(18) 0.0414(11) 0.0198(11) 0.0178(12) -0.0120(16)

loop_
_atom_type_symbol
_atom_type_description
_atom_type_scat_dispersion_real
_atom_type_scat_dispersion_imag
_atom_type_scat_source
C C 0.0033 0.0016 'International Tables Vol C Tables 4.2.6.8 and 6.1.1.4'
H H 0.0000 0.0000 'International Tables Vol C Tables 4.2.6.8 and 6.1.1.4'
N N 0.0061 0.0033 'International Tables Vol C Tables 4.2.6.8 and 6.1.1.4'
O O 0.0106 0.0060 'International Tables Vol C Tables 4.2.6.8 and 6.1.1.4'
Cl Cl 0.1484 0.1585 'International Tables Vol C Tables 4.2.6.8 and 6.1.1.4'

loop_
_geom_angle_atom_site_label_1
_geom_angle_atom_site_label_2
_geom_angle_atom_site_label_3
_geom_angle
_geom_angle_site_symmetry_1
_geom_angle_site_symmetry_3
_geom_angle_publ_flag
N1 C7 C8 120.79(13) . . ?
N1 C7 C12 122.02(13) . . ?
C8 C7 C12 117.18(14) . . ?
C18 C13 C14 117.74(15) . . ?
C18 C13 C1 119.52(13) . . ?
C14 C13 C1 122.73(13) . . ?
C30 C25 C26 117.94(15) . . ?
C30 C25 C5 119.30(14) . . ?
C26 C25 C5 122.66(14) . . ?
C11 C12 C7 120.86(15) . . ?
C11 C12 H12 119.6 . . ?
C7 C12 H12 119.6 . . ?
C17 C16 C15 120.96(16) . . ?
C17 C16 Cl1 119.61(15) . . ?
C15 C16 Cl1 119.40(15) . . ?
C9 C8 C7 120.95(15) . . ?
C9 C8 H8 119.5 . . ?
C7 C8 H8 119.5 . . ?
C15 C14 C13 121.18(16) . . ?
C15 C14 H14 119.4 . . ?
C13 C14 H14 119.4 . . ?
C17 C18 C13 121.50(16) . . ?
C17 C18 H18 119.2 . . ?
C13 C18 H18 119.2 . . ?
C20 C19 C24 119.35(18) . . ?
C20 C19 N2 119.84(17) . . ?
C24 C19 N2 120.79(16) . . ?
C27 C26 C25 121.03(16) . . ?
C27 C26 H26 119.5 . . ?
C25 C26 H26 119.5 . . ?
C28 C29 C30 119.06(16) . . ?
C28 C29 H29 120.5 . . ?
C30 C29 H29 120.5 . . ?
C16 C15 C14 119.21(17) . . ?
C16 C15 H15 120.4 . . ?
C14 C15 H15 120.4 . . ?
C29 C30 C25 121.53(16) . . ?
C29 C30 H30 119.2 . . ?
C25 C30 H30 119.2 . . ?
C12 C11 C10 121.18(17) . . ?
C12 C11 H11 119.4 . . ?
C10 C11 H11 119.4 . . ?
C16 C17 C18 119.42(16) . . ?
C16 C17 H17 120.3 . . ?
C18 C17 H17 120.3 . . ?
C29 C28 C27 120.92(17) . . ?
C29 C28 Cl2 118.94(14) . . ?
C27 C28 Cl2 120.13(15) . . ?
C8 C9 C10 121.19(16) . . ?
C8 C9 H9 119.4 . . ?
C10 C9 H9 119.4 . . ?
C11 C10 C9 118.64(16) . . ?
C11 C10 H10 120.7 . . ?
C9 C10 H10 120.7 . . ?
C26 C27 C28 119.39(17) . . ?
C26 C27 H27 120.3 . . ?
C28 C27 H27 120.3 . . ?
C19 C20 C21 120.0(2) . . ?
C19 C20 H20 120.0 . . ?
C21 C20 H20 120.0 . . ?
C22 C21 C20 120.6(2) . . ?
C22 C21 H21 119.7 . . ?
C20 C21 H21 119.7 . . ?
C19 C24 C23 119.9(2) . . ?
C19 C24 H24 120.1 . . ?
C23 C24 H24 120.1 . . ?
C21 C22 C23 119.7(2) . . ?
C21 C22 H22 120.2 . . ?
C23 C22 H22 120.2 . . ?
C22 C23 C24 120.5(2) . . ?
C22 C23 H23 119.7 . . ?
C24 C23 H23 119.7 . . ?
C7 N1 C5 120.34(12) . . ?
C7 N1 C1 121.48(12) . . ?
C5 N1 C1 118.13(12) . . ?
N1 C1 C2 110.29(12) . . ?
N1 C1 C13 112.64(12) . . ?
C2 C1 C13 111.97(12) . . ?
N1 C1 H1 107.2 . . ?
C2 C1 H1 107.2 . . ?
C13 C1 H1 107.2 . . ?
N1 C5 C25 114.29(13) . . ?
N1 C5 C4 109.52(12) . . ?
C25 C5 C4 109.39(13) . . ?
N1 C5 H5 107.8 . . ?
C25 C5 H5 107.8 . . ?
C4 C5 H5 107.8 . . ?
C3 C2 C6 121.33(14) . . ?
C3 C2 C1 117.16(13) . . ?
C6 C2 C1 121.50(14) . . ?
N2 C3 C2 124.44(15) . . ?
N2 C3 C4 119.70(15) . . ?
C2 C3 C4 115.51(14) . . ?
C3 C4 C5 108.29(13) . . ?
C3 C4 H4A 110.0 . . ?
C5 C4 H4A 110.0 . . ?
C3 C4 H4B 110.0 . . ?
C5 C4 H4B 110.0 . . ?
H4A C4 H4B 108.4 . . ?
C3 N2 C19 126.98(16) . . ?
C3 N2 H2N 116.3(14) . . ?
C19 N2 H2N 116.4(14) . . ?
C6 O1 C31 116.52(15) . . ?
O2 C6 O1 121.41(15) . . ?
O2 C6 C2 125.07(16) . . ?
O1 C6 C2 113.51(14) . . ?
O1 C31 H31A 109.5 . . ?
O1 C31 H31B 109.5 . . ?
H31A C31 H31B 109.5 . . ?
O1 C31 H31C 109.5 . . ?
H31A C31 H31C 109.5 . . ?
H31B C31 H31C 109.5 . . ?

loop_
_geom_bond_atom_site_label_1
_geom_bond_atom_site_label_2
_geom_bond_distance
_geom_bond_site_symmetry_2
_geom_bond_publ_flag
Cl1 C16 1.7403(18) . ?
Cl2 C28 1.7483(19) . ?
C7 N1 1.3911(19) . ?
C7 C8 1.405(2) . ?
C7 C12 1.404(2) . ?
C13 C18 1.391(2) . ?
C13 C14 1.389(2) . ?
C13 C1 1.533(2) . ?
C25 C30 1.390(2) . ?
C25 C26 1.387(2) . ?
C25 C5 1.525(2) . ?
C12 C11 1.384(2) . ?
C12 H12 0.9300 . ?
C16 C17 1.370(3) . ?
C16 C15 1.377(3) . ?
C8 C9 1.382(2) . ?
C8 H8 0.9300 . ?
C14 C15 1.388(2) . ?
C14 H14 0.9300 . ?
C18 C17 1.380(2) . ?
C18 H18 0.9300 . ?
C19 C20 1.376(3) . ?
C19 C24 1.381(3) . ?
C19 N2 1.419(2) . ?
C26 C27 1.382(3) . ?
C26 H26 0.9300 . ?
C29 C28 1.370(3) . ?
C29 C30 1.383(3) . ?
C29 H29 0.9300 . ?
C15 H15 0.9300 . ?
C30 H30 0.9300 . ?
C11 C10 1.380(3) . ?
C11 H11 0.9300 . ?
C17 H17 0.9300 . ?
C28 C27 1.381(3) . ?
C9 C10 1.379(3) . ?
C9 H9 0.9300 . ?
C10 H10 0.9300 . ?
C27 H27 0.9300 . ?
C20 C21 1.386(3) . ?
C20 H20 0.9300 . ?
C21 C22 1.362(3) . ?
C21 H21 0.9300 . ?
C24 C23 1.383(3) . ?
C24 H24 0.9300 . ?
C22 C23 1.369(3) . ?
C22 H22 0.9300 . ?
C23 H23 0.9300 . ?
N1 C5 1.4571(19) . ?
N1 C1 1.4738(18) . ?
C1 C2 1.520(2) . ?
C1 H1 0.9800 . ?
C5 C4 1.546(2) . ?
C5 H5 0.9800 . ?
C2 C3 1.365(2) . ?
C2 C6 1.441(2) . ?
C3 N2 1.354(2) . ?
C3 C4 1.505(2) . ?
C4 H4A 0.9700 . ?
C4 H4B 0.9700 . ?
N2 H2N 0.82(2) . ?
O2 C6 1.225(2) . ?
O1 C6 1.343(2) . ?
O1 C31 1.444(2) . ?
C31 H31A 0.9600 . ?
C31 H31B 0.9600 . ?
C31 H31C 0.9600 . ?
